data_2300480
loop_
_publ_author_name
'Tan, Seng Lim'
'Ng, Seik Weng'

_publ_section_title
;
 Does the size of a crystal matter in an X-ray crystal structure analysis
 of a small molecule?
;
_journal_coeditor_code kk5175
_journal_issue 4
_journal_name_full 'Journal of Applied Crystallography'
_journal_page_first 1443
_journal_page_last 1444
_journal_paper_doi 10.1107/S1600576714011297
_journal_volume 47
_journal_year 2014
_chemical_formula_moiety 'Pb (N O3)2 (C3 H9 N3 S)'
_chemical_formula_sum 'C3 H9 N5 O6 Pb S'
_chemical_formula_weight 450.40
_chemical_name_systematic
; 
 (3-Amino-1,3-dimethylurea)dinitratolead(II)
;
_space_group_IT_number 14
_symmetry_cell_setting monoclinic
_symmetry_space_group_name_Hall '-P 2yn'
_symmetry_space_group_name_H-M 'P 1 21/n 1'
_atom_sites_solution_hydrogens geom
_atom_sites_solution_primary direct
_atom_sites_solution_secondary difmap
_audit_creation_method SHELXL-97
_cell_angle_alpha 90.00
_cell_angle_beta 100.138(4)
_cell_angle_gamma 90.00
_cell_formula_units_Z 4
_cell_length_a 5.3460(2)
_cell_length_b 13.8593(5)
_cell_length_c 14.1995(6)
_cell_measurement_reflns_used 5411
_cell_measurement_temperature 100(2)
_cell_measurement_theta_max 27.5120
_cell_measurement_theta_min 3.2700
_cell_volume 1035.64(7)
_computing_cell_refinement 'CrysAlis PRO (Agilent, 2014)'
_computing_data_collection 'CrysAlis PRO (Agilent, 2014)'
_computing_data_reduction 'CrysAlis PRO (Agilent, 2014)'
_computing_molecular_graphics 'X-Seed (Barbour, 2001)'
_computing_publication_material 'publCIF (Westrip, 2010)'
_computing_structure_refinement 'SHELXL-97 (Sheldrick, 2008)'
_computing_structure_solution 'SHELXS-97 (Sheldrick, 2008)'
_diffrn_ambient_temperature 100(2)
_diffrn_detector_area_resol_mean 10.4041
_diffrn_measured_fraction_theta_full 0.997
_diffrn_measured_fraction_theta_max 0.997
_diffrn_measurement_device_type 'Agilent Technologies SuperNova Dual diffractometer with Atlas detector'
_diffrn_measurement_method '\w scan'
_diffrn_radiation_monochromator Mirror
_diffrn_radiation_source 'SuperNova (Mo) X-ray Source'
_diffrn_radiation_type MoK\a
_diffrn_radiation_wavelength 0.71073
_diffrn_reflns_av_R_equivalents 0.0619
_diffrn_reflns_av_sigmaI/netI 0.0460
_diffrn_reflns_limit_h_max 6
_diffrn_reflns_limit_h_min -6
_diffrn_reflns_limit_k_max 18
_diffrn_reflns_limit_k_min -17
_diffrn_reflns_limit_l_max 17
_diffrn_reflns_limit_l_min -18
_diffrn_reflns_number 9294
_diffrn_reflns_theta_full 27.58
_diffrn_reflns_theta_max 27.58
_diffrn_reflns_theta_min 3.28
_diffrn_standards_decay_% 0
_diffrn_standards_interval_count 0
_diffrn_standards_interval_time 0
_diffrn_standards_number 0
_exptl_absorpt_coefficient_mu 16.517
_exptl_absorpt_correction_T_max 0.282
_exptl_absorpt_correction_T_min 0.034
_exptl_absorpt_correction_type gaussian
_exptl_absorpt_process_details 'CrysAlis PRO (Agilent, 2014)'
_exptl_crystal_colour colorless
_exptl_crystal_density_diffrn 2.889
_exptl_crystal_density_method 'not measured'
_exptl_crystal_description prism
_exptl_crystal_F_000 832
_exptl_crystal_size_max 0.34
_exptl_crystal_size_mid 0.26
_exptl_crystal_size_min 0.09
_refine_diff_density_max 1.125
_refine_diff_density_min -2.273
_refine_diff_density_rms 0.241
_refine_ls_extinction_method none
_refine_ls_goodness_of_fit_ref 1.065
_refine_ls_hydrogen_treatment constr
_refine_ls_matrix_type full
_refine_ls_number_parameters 147
_refine_ls_number_reflns 2384
_refine_ls_number_restraints 0
_refine_ls_restrained_S_all 1.065
_refine_ls_R_factor_all 0.0306
_refine_ls_R_factor_gt 0.0269
_refine_ls_shift/su_max 0.001
_refine_ls_shift/su_mean 0.001
_refine_ls_structure_factor_coef Fsqd
_refine_ls_weighting_details 'calc w=1/[\s^2^(Fo^2^)+(0.0272P)^2^] where P=(Fo^2^+2Fc^2^)/3'
_refine_ls_weighting_scheme calc
_refine_ls_wR_factor_gt 0.0631
_refine_ls_wR_factor_ref 0.0653
_reflns_number_gt 2144
_reflns_number_total 2384
_reflns_threshold_expression I>2\s(I)
_cod_data_source_file kk5175sup1.cif
_cod_data_source_block Pb2
_cod_depositor_comments
;
The following automatic conversions were performed:

'_exptl_absorpt_correction_type' value 'Gaussian' changed to
'gaussian' according to
/usr/data/users/saulius/crontab/automatic-downloads/rss-feeds/IUCr/lib/dictionaries/cif_core.dic
dictionary named 'cif_core.dic' version 2.4.2 from 2011-04-26.

Automatic conversion script
Id: cif_fix_values 2281 2013-09-26 08:29:07Z andrius 

 Adding full bibliography for 2300463--2300482.cif.
;
_cod_original_sg_symbol_H-M 'P 21/n'
_cod_database_code 2300480
_cod_database_fobs_code 2300480

loop_
_symmetry_equiv_pos_as_xyz
'x, y, z'
'-x+1/2, y+1/2, -z+1/2'
'-x, -y, -z'
'x-1/2, -y-1/2, z-1/2'

loop_
_atom_site_label
_atom_site_type_symbol
_atom_site_fract_x
_atom_site_fract_y
_atom_site_fract_z
_atom_site_U_iso_or_equiv
_atom_site_adp_type
_atom_site_occupancy
_atom_site_symmetry_multiplicity
_atom_site_calc_flag
_atom_site_refinement_flags
Pb1 Pb 0.20583(3) 0.833646(12) 0.541136(13) 0.00659(8) Uani 1 1 d .
S1 S 0.2992(2) 0.65909(9) 0.46613(10) 0.0097(3) Uani 1 1 d .
O1 O 0.4546(6) 0.9104(3) 0.4222(3) 0.0126(8) Uani 1 1 d .
O2 O 0.1055(7) 0.9909(2) 0.4125(3) 0.0121(8) Uani 1 1 d .
O3 O 0.3935(7) 1.0387(3) 0.3328(3) 0.0151(8) Uani 1 1 d .
O4 O -0.2670(6) 0.7815(3) 0.5696(3) 0.0102(7) Uani 1 1 d .
O5 O -0.0106(7) 0.7547(3) 0.7029(3) 0.0145(8) Uani 1 1 d .
O6 O -0.4187(7) 0.7418(3) 0.6956(3) 0.0141(8) Uani 1 1 d .
N1 N -0.0895(8) 0.8011(3) 0.3852(3) 0.0081(9) Uani 1 1 d .
H11 H -0.2289 0.8351 0.3842 0.010 Uiso 1 1 calc R
H12 H -0.0165 0.8219 0.3381 0.010 Uiso 1 1 calc R
N2 N -0.1584(8) 0.7040(3) 0.3675(3) 0.0093(9) Uani 1 1 d .
H2 H -0.3122 0.6894 0.3376 0.011 Uiso 1 1 calc R
N3 N -0.0570(8) 0.5441(3) 0.3702(3) 0.0098(9) Uani 1 1 d .
N4 N 0.3170(8) 0.9815(3) 0.3885(3) 0.0095(9) Uani 1 1 d .
N5 N -0.2331(8) 0.7594(3) 0.6575(3) 0.0095(9) Uani 1 1 d .
C1 C 0.0112(9) 0.6334(4) 0.3965(4) 0.0084(10) Uani 1 1 d .
C2 C -0.2994(10) 0.5239(4) 0.3087(4) 0.0137(11) Uani 1 1 d .
H2A H -0.2935 0.5459 0.2436 0.021 Uiso 1 1 calc R
H2B H -0.4355 0.5580 0.3332 0.021 Uiso 1 1 calc R
H2C H -0.3324 0.4544 0.3081 0.021 Uiso 1 1 calc R
C3 C 0.1164(10) 0.4626(3) 0.3888(4) 0.0112(11) Uani 1 1 d .
H3A H 0.2619 0.4805 0.4378 0.017 Uiso 1 1 calc R
H3B H 0.1761 0.4448 0.3298 0.017 Uiso 1 1 calc R
H3C H 0.0278 0.4076 0.4114 0.017 Uiso 1 1 calc R

loop_
_atom_site_aniso_label
_atom_site_aniso_U_11
_atom_site_aniso_U_22
_atom_site_aniso_U_33
_atom_site_aniso_U_23
_atom_site_aniso_U_13
_atom_site_aniso_U_12
Pb1 0.00688(12) 0.00441(11) 0.00843(13) -0.00066(6) 0.00118(8) -0.00091(6)
S1 0.0070(6) 0.0066(6) 0.0143(8) -0.0016(5) -0.0011(5) 0.0011(4)
O1 0.0105(18) 0.0122(18) 0.016(2) 0.0044(15) 0.0050(15) 0.0045(14)
O2 0.0081(17) 0.0104(18) 0.018(2) 0.0044(16) 0.0037(15) 0.0009(14)
O3 0.023(2) 0.0120(18) 0.012(2) 0.0062(16) 0.0065(16) -0.0025(16)
O4 0.0092(17) 0.0151(19) 0.0050(18) 0.0014(16) -0.0023(14) -0.0026(14)
O5 0.0089(18) 0.017(2) 0.014(2) -0.0011(17) -0.0057(15) 0.0024(14)
O6 0.0118(18) 0.017(2) 0.015(2) 0.0034(16) 0.0073(16) 0.0008(15)
N1 0.010(2) 0.0020(18) 0.012(2) -0.0014(18) 0.0017(17) -0.0018(17)
N2 0.006(2) 0.005(2) 0.017(2) 0.0023(18) 0.0007(17) -0.0017(16)
N3 0.009(2) 0.008(2) 0.012(2) 0.0017(18) 0.0012(17) -0.0008(17)
N4 0.012(2) 0.008(2) 0.007(2) -0.0013(17) -0.0010(17) -0.0001(17)
N5 0.010(2) 0.0018(18) 0.016(2) -0.0017(17) 0.0004(18) -0.0013(16)
C1 0.007(2) 0.008(2) 0.011(3) 0.004(2) 0.0027(19) 0.002(2)
C2 0.008(2) 0.014(3) 0.018(3) -0.004(2) 0.000(2) -0.005(2)
C3 0.015(3) 0.004(2) 0.015(3) 0.001(2) 0.003(2) -0.002(2)

loop_
_atom_type_symbol
_atom_type_description
_atom_type_scat_dispersion_real
_atom_type_scat_dispersion_imag
_atom_type_scat_source
C C 0.0033 0.0016 'International Tables Vol C Tables 4.2.6.8 and 6.1.1.4'
H H 0.0000 0.0000 'International Tables Vol C Tables 4.2.6.8 and 6.1.1.4'
N N 0.0061 0.0033 'International Tables Vol C Tables 4.2.6.8 and 6.1.1.4'
O O 0.0106 0.0060 'International Tables Vol C Tables 4.2.6.8 and 6.1.1.4'
S S 0.1246 0.1234 'International Tables Vol C Tables 4.2.6.8 and 6.1.1.4'
Pb Pb -3.3944 10.1111 'International Tables Vol C Tables 4.2.6.8 and 6.1.1.4'

loop_
_exptl_crystal_face_index_h
_exptl_crystal_face_index_k
_exptl_crystal_face_index_l
_exptl_crystal_face_perp_dist
_exptl_oxdiff_crystal_face_indexfrac_h
_exptl_oxdiff_crystal_face_indexfrac_k
_exptl_oxdiff_crystal_face_indexfrac_l
_exptl_oxdiff_crystal_face_x
_exptl_oxdiff_crystal_face_y
_exptl_oxdiff_crystal_face_z
0 15 12 0.0986 -0.0027 15.0313 11.9012 0.0609 0.2902 0.9321
0 -15 -12 0.0897 0.0027 -15.0313 -11.9012 -0.0609 -0.2902 -0.9321
-7 -3 5 0.1385 -7.0087 -3.0213 5.1384 0.1837 0.8624 -0.3457
7 -2 -4 0.1749 7.0105 -1.9640 -4.1191 -0.3780 -0.8386 0.1742
0 19 -2 0.0313 -0.0065 18.9531 -2.0785 0.6754 -0.0471 0.7020
0 -19 3 0.0498 0.0067 -18.9480 3.0758 -0.7102 0.0712 -0.6742
0 2 20 0.1321 0.0030 2.0969 19.9368 -0.6320 0.4823 0.6363
0 -6 -19 0.1241 -0.0015 -6.0841 -18.9219 0.4696 -0.4584 -0.7680

loop_
_geom_angle_atom_site_label_1
_geom_angle_atom_site_label_2
_geom_angle_atom_site_label_3
_geom_angle
_geom_angle_site_symmetry_1
_geom_angle_site_symmetry_3
N1 Pb1 O1 79.21(13) . .
N1 Pb1 S1 68.13(10) . .
O1 Pb1 S1 87.66(8) . .
N1 Pb1 O4 68.25(13) . .
O1 Pb1 O4 144.22(11) . .
S1 Pb1 O4 93.48(8) . .
N1 Pb1 O2 63.50(12) . .
O1 Pb1 O2 46.83(10) . .
S1 Pb1 O2 117.25(8) . .
O4 Pb1 O2 102.96(10) . .
N1 Pb1 O4 121.73(12) . 1_655
O1 Pb1 O4 65.53(10) . 1_655
S1 Pb1 O4 65.68(8) . 1_655
O4 Pb1 O4 145.66(14) . 1_655
O2 Pb1 O4 110.76(10) . 1_655
N1 Pb1 O5 110.20(12) . .
O1 Pb1 O5 170.59(11) . .
S1 Pb1 O5 95.65(7) . .
O4 Pb1 O5 44.54(10) . .
O2 Pb1 O5 136.86(10) . .
O4 Pb1 O5 107.83(10) 1_655 .
N1 Pb1 O6 143.54(11) . 1_655
O1 Pb1 O6 107.59(11) . 1_655
S1 Pb1 O6 76.28(8) . 1_655
O4 Pb1 O6 107.39(10) . 1_655
O2 Pb1 O6 145.92(10) . 1_655
O4 Pb1 O6 43.29(10) 1_655 1_655
O5 Pb1 O6 64.90(10) . 1_655
N1 Pb1 O2 92.90(12) . 3_576
O1 Pb1 O2 100.12(10) . 3_576
S1 Pb1 O2 157.95(7) . 3_576
O4 Pb1 O2 68.17(10) . 3_576
O2 Pb1 O2 58.86(13) . 3_576
O4 Pb1 O2 136.29(10) 1_655 3_576
O5 Pb1 O2 80.01(10) . 3_576
O6 Pb1 O2 119.87(10) 1_655 3_576
N1 Pb1 O3 150.74(11) . 3_676
O1 Pb1 O3 75.92(11) . 3_676
S1 Pb1 O3 125.33(8) . 3_676
O4 Pb1 O3 129.15(11) . 3_676
O2 Pb1 O3 88.06(10) . 3_676
O4 Pb1 O3 59.99(10) 1_655 3_676
O5 Pb1 O3 95.05(10) . 3_676
O6 Pb1 O3 60.76(10) 1_655 3_676
O2 Pb1 O3 76.71(10) 3_576 3_676
C1 S1 Pb1 101.67(18) . .
N4 O1 Pb1 103.7(3) . .
N4 O2 Pb1 91.0(3) . .
N5 O4 Pb1 103.5(3) . .
N5 O5 Pb1 92.7(3) . .
N2 N1 Pb1 115.6(3) . .
N2 N1 H11 108.4 . .
Pb1 N1 H11 108.4 . .
N2 N1 H12 108.4 . .
Pb1 N1 H12 108.4 . .
H11 N1 H12 107.5 . .
C1 N2 N1 120.0(4) . .
C1 N2 H2 120.0 . .
N1 N2 H2 120.0 . .
C1 N3 C2 121.3(4) . .
C1 N3 C3 122.6(4) . .
C2 N3 C3 115.5(4) . .
O3 N4 O2 121.8(4) . .
O3 N4 O1 120.1(4) . .
O2 N4 O1 118.2(4) . .
O6 N5 O5 121.9(4) . .
O6 N5 O4 119.5(4) . .
O5 N5 O4 118.6(4) . .
N3 C1 N2 117.1(5) . .
N3 C1 S1 122.1(4) . .
N2 C1 S1 120.8(4) . .
N3 C2 H2A 109.5 . .
N3 C2 H2B 109.5 . .
H2A C2 H2B 109.5 . .
N3 C2 H2C 109.5 . .
H2A C2 H2C 109.5 . .
H2B C2 H2C 109.5 . .
N3 C3 H3A 109.5 . .
N3 C3 H3B 109.5 . .
H3A C3 H3B 109.5 . .
N3 C3 H3C 109.5 . .
H3A C3 H3C 109.5 . .
H3B C3 H3C 109.5 . .

loop_
_geom_bond_atom_site_label_1
_geom_bond_atom_site_label_2
_geom_bond_distance
_geom_bond_site_symmetry_2
Pb1 N1 2.524(4) .
Pb1 O1 2.558(4) .
Pb1 S1 2.7245(12) .
Pb1 O4 2.727(3) .
Pb1 O2 2.833(4) .
Pb1 O4 2.868(3) 1_655
Pb1 O5 2.957(4) .
Pb1 O6 2.985(4) 1_655
Pb1 O2 3.083(3) 3_576
Pb1 O3 3.094(4) 3_676
S1 C1 1.714(5) .
O1 N4 1.271(5) .
O2 N4 1.244(5) .
O3 N4 1.239(5) .
O4 N5 1.267(6) .
O5 N5 1.251(5) .
O6 N5 1.235(5) .
N1 N2 1.405(6) .
N1 H11 0.8800 .
N1 H12 0.8800 .
N2 C1 1.348(7) .
N2 H2 0.8800 .
N3 C1 1.325(6) .
N3 C2 1.457(6) .
N3 C3 1.455(7) .
C2 H2A 0.9800 .
C2 H2B 0.9800 .
C2 H2C 0.9800 .
C3 H3A 0.9800 .
C3 H3B 0.9800 .
C3 H3C 0.9800 .

loop_
_geom_hbond_atom_site_label_D
_geom_hbond_atom_site_label_H
_geom_hbond_atom_site_label_A
_geom_hbond_distance_DH
_geom_hbond_distance_HA
_geom_hbond_distance_DA
_geom_hbond_angle_DHA
_geom_hbond_site_symmetry_A
N1 H11 O1 0.88 2.14 2.994(5) 164.6 1_455
N1 H12 O6 0.88 2.35 3.049(6) 136.7 4_675
N2 H2 O5 0.88 2.16 2.791(6) 128.0 4_575

loop_
_geom_torsion_atom_site_label_1
_geom_torsion_atom_site_label_2
_geom_torsion_atom_site_label_3
_geom_torsion_atom_site_label_4
_geom_torsion
_geom_torsion_site_symmetry_1
N1 Pb1 S1 C1 -24.4(2) .
O1 Pb1 S1 C1 -103.7(2) .
O4 Pb1 S1 C1 40.45(19) .
O2 Pb1 S1 C1 -66.1(2) .
O4 Pb1 S1 C1 -167.9(2) 1_655
O5 Pb1 S1 C1 85.09(19) .
O6 Pb1 S1 C1 147.51(19) 1_655
O2 Pb1 S1 C1 7.8(3) 3_576
O3 Pb1 S1 C1 -174.63(19) 3_676
N1 Pb1 O1 N4 66.7(3) .
S1 Pb1 O1 N4 134.8(3) .
O4 Pb1 O1 N4 42.1(4) .
O2 Pb1 O1 N4 3.0(2) .
O4 Pb1 O1 N4 -160.9(3) 1_655
O6 Pb1 O1 N4 -150.4(3) 1_655
O2 Pb1 O1 N4 -24.4(3) 3_576
O3 Pb1 O1 N4 -97.8(3) 3_676
N1 Pb1 O2 N4 -103.4(3) .
O1 Pb1 O2 N4 -3.0(2) .
S1 Pb1 O2 N4 -59.9(3) .
O4 Pb1 O2 N4 -160.8(3) .
O4 Pb1 O2 N4 12.6(3) 1_655
O5 Pb1 O2 N4 164.7(2) .
O6 Pb1 O2 N4 46.7(4) 1_655
O2 Pb1 O2 N4 145.0(3) 3_576
O3 Pb1 O2 N4 69.4(3) 3_676
N1 Pb1 O4 N5 163.8(3) .
O1 Pb1 O4 N5 -170.1(2) .
S1 Pb1 O4 N5 99.0(3) .
O2 Pb1 O4 N5 -142.0(3) .
O4 Pb1 O4 N5 49.0(4) 1_655
O5 Pb1 O4 N5 4.5(2) .
O6 Pb1 O4 N5 22.3(3) 1_655
O2 Pb1 O4 N5 -93.6(3) 3_576
O3 Pb1 O4 N5 -43.8(3) 3_676
N1 Pb1 O5 N5 -24.9(3) .
S1 Pb1 O5 N5 -93.7(3) .
O4 Pb1 O5 N5 -4.5(2) .
O2 Pb1 O5 N5 47.4(3) .
O4 Pb1 O5 N5 -159.9(3) 1_655
O6 Pb1 O5 N5 -165.6(3) 1_655
O2 Pb1 O5 N5 64.5(3) 3_576
O3 Pb1 O5 N5 140.0(3) 3_676
O1 Pb1 N1 N2 125.3(3) .
S1 Pb1 N1 N2 33.5(3) .
O4 Pb1 N1 N2 -69.9(3) .
O2 Pb1 N1 N2 172.2(4) .
O4 Pb1 N1 N2 73.1(3) 1_655
O5 Pb1 N1 N2 -54.6(3) .
O6 Pb1 N1 N2 20.2(4) 1_655
O2 Pb1 N1 N2 -135.0(3) 3_576
O3 Pb1 N1 N2 157.4(3) 3_676
Pb1 N1 N2 C1 -35.5(5) .
Pb1 O2 N4 O3 -175.7(4) .
Pb1 O2 N4 O1 5.0(4) .
Pb1 O1 N4 O3 175.0(4) .
Pb1 O1 N4 O2 -5.7(5) .
Pb1 O5 N5 O6 -173.5(4) .
Pb1 O5 N5 O4 7.7(4) .
Pb1 O4 N5 O6 172.6(3) .
Pb1 O4 N5 O5 -8.6(5) .
C2 N3 C1 N2 3.0(7) .
C3 N3 C1 N2 174.0(5) .
C2 N3 C1 S1 -178.2(4) .
C3 N3 C1 S1 -7.2(7) .
N1 N2 C1 N3 -174.0(5) .
N1 N2 C1 S1 7.1(7) .
Pb1 S1 C1 N3 -158.4(4) .
Pb1 S1 C1 N2 20.3(4) .
